data_2013244
loop_
_publ_author_name
'J.R. Anacona'
'Jofre G\'omez'
'Daniel Loro\~no'

_publ_section_title
;
 Two polymorphs of bis(2-bromophenyl) disulfide
;
_journal_issue 5
_journal_name_full 'Acta Crystallographica Section C'
_journal_page_first o277
_journal_page_last o280
_journal_paper_doi 10.1107/S0108270103006851
_journal_volume 59
_journal_year 2003
_chemical_formula_iupac 'C12 H8 Br2 S2'
_chemical_formula_moiety 'C12 H8 Br2 S2'
_chemical_formula_sum 'C12 H8 Br2 S2'
_chemical_formula_weight 376.12
_chemical_name_common 'Bis(2-bromophenyl) disulfide'
_chemical_name_systematic
;
Bis(2-bromophenyl) disulfide
;
_space_group_IT_number 61
_symmetry_cell_setting orthorhombic
_symmetry_space_group_name_Hall '-P 2ac 2ab'
_symmetry_space_group_name_H-M 'P b c a'
_atom_sites_solution_hydrogens difmap
_atom_sites_solution_primary direct
_atom_sites_solution_secondary difmap
_cell_angle_alpha 90.00
_cell_angle_beta 90.00
_cell_angle_gamma 90.00
_cell_formula_units_Z 8
_cell_length_a 7.6844(10)
_cell_length_b 14.4240(18)
_cell_length_c 22.378(3)
_cell_measurement_reflns_used 2137
_cell_measurement_temperature 150(2)
_cell_measurement_theta_max 26.40
_cell_measurement_theta_min 1.82
_cell_volume 2480.4(6)
_computing_cell_refinement 'SAINT (Bruker, 2002)'
_computing_data_collection 'SMART (Bruker, 2001)'
_computing_data_reduction SAINT
_computing_molecular_graphics 'SHELXTL (Sheldrick, 1994)'
_computing_publication_material SHELXL97
_computing_structure_refinement 'SHELXL97 (Sheldrick, 1997)'
_computing_structure_solution 'SHELXS97 (Sheldrick, 1997)'
_diffrn_ambient_temperature 150(2)
_diffrn_measured_fraction_theta_full 0.997
_diffrn_measured_fraction_theta_max 0.997
_diffrn_measurement_device_type 'Bruker SMART APEX CCD with an Oxford Cryosystems low-temperature device'
_diffrn_measurement_method '\f and \w'
_diffrn_radiation_monochromator graphite
_diffrn_radiation_source 'normal-focus sealed tube'
_diffrn_radiation_type MoK\a
_diffrn_radiation_wavelength 0.71073
_diffrn_reflns_av_R_equivalents 0.028
_diffrn_reflns_av_sigmaI/netI 0.017
_diffrn_reflns_limit_h_max 9
_diffrn_reflns_limit_h_min -9
_diffrn_reflns_limit_k_max 18
_diffrn_reflns_limit_k_min -18
_diffrn_reflns_limit_l_max 27
_diffrn_reflns_limit_l_min -27
_diffrn_reflns_number 18462
_diffrn_reflns_theta_full 26.40
_diffrn_reflns_theta_max 26.40
_diffrn_reflns_theta_min 1.82
_diffrn_standards_decay_% 0
_diffrn_standards_interval_time 0
_diffrn_standards_number 0
_exptl_absorpt_coefficient_mu 6.840
_exptl_absorpt_correction_T_max 0.335
_exptl_absorpt_correction_T_min 0.211
_exptl_absorpt_correction_type multi-scan
_exptl_absorpt_process_details '(SADABS; Sheldrick, 1996)'
_exptl_crystal_colour colourless
_exptl_crystal_density_diffrn 2.014
_exptl_crystal_density_method 'not measured'
_exptl_crystal_description column
_exptl_crystal_F_000 1456
_exptl_crystal_size_max 0.38
_exptl_crystal_size_mid 0.20
_exptl_crystal_size_min 0.16
_refine_diff_density_max 0.42
_refine_diff_density_min -0.22
_refine_ls_extinction_method none
_refine_ls_goodness_of_fit_ref 1.018
_refine_ls_hydrogen_treatment constr
_refine_ls_matrix_type full
_refine_ls_number_parameters 145
_refine_ls_number_reflns 2537
_refine_ls_number_restraints 0
_refine_ls_restrained_S_all 1.018
_refine_ls_R_factor_all 0.0222
_refine_ls_R_factor_gt 0.0189
_refine_ls_shift/su_max 0.003
_refine_ls_shift/su_mean 0.000
_refine_ls_structure_factor_coef Fsqd
_refine_ls_weighting_details 'calc w = 1/[\s^2^(Fo^2^)+(0.0317P)^2^] where P = (Fo^2^+2Fc^2^)/3'
_refine_ls_weighting_scheme calc
_refine_ls_wR_factor_gt 0.0481
_refine_ls_wR_factor_ref 0.0485
_reflns_number_gt 2224
_reflns_number_total 2537
_reflns_threshold_expression I>2\s(I)
_cod_data_source_file bm1522.cif
_cod_data_source_block I
_cod_depositor_comments
;
The following automatic conversions were performed:
'_symmetry_cell_setting' value 'Orthorhombic' changed to 'orthorhombic'
according to '/home/saulius/struct/CIF-dictionaries/cif_core.dic'
dictionary named 'cif_core.dic' version 2.4.1 from
2010-06-29.

'_geom_bond_publ_flag' value 'YES' changed to 'yes' according
to '/home/saulius/struct/CIF-dictionaries/cif_core.dic' dictionary named
'cif_core.dic' version 2.4.1 from 2010-06-29 (5
times).

'_geom_bond_publ_flag' value 'NO' changed to 'no' according to
'/home/saulius/struct/CIF-dictionaries/cif_core.dic' dictionary named
'cif_core.dic' version 2.4.1 from 2010-06-29 (20 times).

Automatic conversion script
Id: cif_fix_enum 1527 2010-12-29 10:47:43Z saulius 

The following automatic conversions were performed:

'_symmetry_cell_setting' value 'Orthorhombic' changed to
'orthorhombic' according to
/home/saulius/struct/CIF-dictionaries/cif_core.dic dictionary named
'cif_core.dic' version 2.4.1 from
2010-06-29.

'_exptl_absorpt_correction_type' value 'Multi-scan'
changed to 'multi-scan' according to
/home/saulius/struct/CIF-dictionaries/cif_core.dic dictionary named
'cif_core.dic' version 2.4.1 from 2010-06-29.

'_geom_bond_publ_flag'
value 'YES' changed to 'yes' according to
/home/saulius/struct/CIF-dictionaries/cif_core.dic dictionary named
'cif_core.dic' version 2.4.1 from 2010-06-29 (5
times).

'_geom_bond_publ_flag' value 'NO' changed to 'no' according
to /home/saulius/struct/CIF-dictionaries/cif_core.dic dictionary
named 'cif_core.dic' version 2.4.1 from 2010-06-29 (20
times).

'_geom_angle_publ_flag' value 'YES' changed to 'yes'
according to /home/saulius/struct/CIF-dictionaries/cif_core.dic
dictionary named 'cif_core.dic' version 2.4.1 from 2010-06-29 (10
times).

'_geom_angle_publ_flag' value 'NO' changed to 'no' according
to /home/saulius/struct/CIF-dictionaries/cif_core.dic dictionary
named 'cif_core.dic' version 2.4.1 from 2010-06-29 (28
times).

'_geom_torsion_publ_flag' value 'YES' changed to 'yes'
according to /home/saulius/struct/CIF-dictionaries/cif_core.dic
dictionary named 'cif_core.dic' version 2.4.1 from 2010-06-29 (5
times).

'_geom_torsion_publ_flag' value 'NO' changed to 'no'
according to /home/saulius/struct/CIF-dictionaries/cif_core.dic
dictionary named 'cif_core.dic' version 2.4.1 from 2010-06-29 (22
times).

'_geom_hbond_publ_flag' value 'YES' changed to 'yes'
according to /home/saulius/struct/CIF-dictionaries/cif_core.dic
dictionary named 'cif_core.dic' version 2.4.1 from 2010-06-29 (5
times).

Automatic conversion script
Id: cif_fix_values 1715 2011-07-08 13:25:40Z adriana 
;
_cod_database_code 2013244
_cod_database_fobs_code 2013244

loop_
_symmetry_equiv_pos_as_xyz
'x, y, z'
'-x+1/2, -y, z+1/2'
'-x, y+1/2, -z+1/2'
'x+1/2, -y+1/2, -z'
'-x, -y, -z'
'x-1/2, y, -z-1/2'
'x, -y-1/2, z-1/2'
'-x-1/2, y-1/2, z'

loop_
_atom_site_label
_atom_site_fract_x
_atom_site_fract_y
_atom_site_fract_z
_atom_site_U_iso_or_equiv
_atom_site_adp_type
_atom_site_calc_flag
_atom_site_refinement_flags
_atom_site_occupancy
_atom_site_disorder_assembly
_atom_site_disorder_group
_atom_site_type_symbol
Br11 0.05417(3) 0.23178(15) 0.77159(9) 0.02855(7) Uani d . 1 . . Br
Br21 0.16418(3) 0.08851(16) 0.41499(9) 0.02884(7) Uani d . 1 . . Br
S11 0.08670(7) 0.19803(4) 0.63232(2) 0.02425(12) Uani d . 1 . . S
S21 0.08815(6) 0.14544(4) 0.54832(2) 0.02407(12) Uani d . 1 . . S
C11 0.1261(2) 0.10068(13) 0.67967(8) 0.0205(4) Uani d . 1 . . C
C12 0.1127(3) 0.11313(14) 0.74100(9) 0.0216(4) Uani d . 1 . . C
C13 0.1414(3) 0.04130(15) 0.78041(9) 0.0267(5) Uani d . 1 . . C
H13 0.1325 0.0511 0.8214 0.032 Uiso calc R 1 . . H
C14 0.1837(3) -0.04574(16) 0.75844(9) 0.0298(5) Uani d . 1 . . C
H14 0.2015 -0.0949 0.7846 0.036 Uiso calc R 1 . . H
C15 0.1993(3) -0.05908(15) 0.69761(9) 0.0270(5) Uani d . 1 . . C
H15 0.2283 -0.1173 0.6829 0.032 Uiso calc R 1 . . H
C16 0.1722(3) 0.01333(14) 0.65864(9) 0.0235(4) Uani d . 1 . . C
H16 0.1848 0.0037 0.6178 0.028 Uiso calc R 1 . . H
C21 0.3112(3) 0.14005(13) 0.52705(8) 0.0204(4) Uani d . 1 . . C
C22 0.3488(3) 0.11346(14) 0.46889(8) 0.0217(4) Uani d . 1 . . C
C23 0.5177(3) 0.10200(14) 0.44959(9) 0.0254(4) Uani d . 1 . . C
H23 0.5400 0.0829 0.4106 0.030 Uiso calc R 1 . . H
C24 0.6535(3) 0.11899(15) 0.48833(9) 0.0282(5) Uani d . 1 . . C
H24 0.7678 0.1115 0.4756 0.034 Uiso calc R 1 . . H
C25 0.6188(3) 0.14731(14) 0.54629(9) 0.0270(5) Uani d . 1 . . C
H25 0.7103 0.1593 0.5724 0.032 Uiso calc R 1 . . H
C26 0.4494(3) 0.15788(14) 0.56553(9) 0.0245(4) Uani d . 1 . . C
H26 0.4274 0.1771 0.6045 0.029 Uiso calc R 1 . . H

loop_
_atom_site_aniso_label
_atom_site_aniso_U_11
_atom_site_aniso_U_22
_atom_site_aniso_U_33
_atom_site_aniso_U_12
_atom_site_aniso_U_13
_atom_site_aniso_U_23
Br11 0.03719(14) 0.02434(12) 0.02411(12) 0.00021(9) 0.00742(9) -0.00358(8)
Br21 0.02800(12) 0.03817(14) 0.02035(11) -0.00169(10) -0.00360(8) -0.00441(9)
S11 0.0287(3) 0.0247(3) 0.0193(2) 0.0037(2) 0.0021(2) 0.0014(2)
S21 0.0205(2) 0.0338(3) 0.0179(2) -0.0007(2) -0.00069(19) 0.0005(2)
C11 0.0171(9) 0.0230(11) 0.0213(10) -0.0022(8) -0.0004(8) 0.0024(8)
C12 0.0210(10) 0.0199(10) 0.0240(10) -0.0005(8) 0.0031(8) -0.0037(8)
C13 0.0326(12) 0.0286(12) 0.0189(10) -0.0011(10) 0.0012(9) 0.0013(8)
C14 0.0361(13) 0.0263(11) 0.0272(11) 0.0007(9) -0.0006(9) 0.0067(9)
C15 0.0282(11) 0.0227(11) 0.0300(11) 0.0001(9) 0.0009(9) -0.0028(9)
C16 0.0239(11) 0.0266(11) 0.0201(10) -0.0008(8) 0.0013(8) -0.0018(8)
C21 0.0227(10) 0.0189(10) 0.0196(9) 0.0002(8) 0.0007(8) 0.0031(8)
C22 0.0233(10) 0.0213(10) 0.0204(9) -0.0026(8) -0.0032(8) 0.0018(8)
C23 0.0290(11) 0.0250(11) 0.0222(10) 0.0009(9) 0.0048(9) -0.0022(8)
C24 0.0199(10) 0.0308(11) 0.0340(12) 0.0010(9) 0.0037(9) 0.0028(10)
C25 0.0212(10) 0.0320(12) 0.0278(11) -0.0026(9) -0.0044(9) 0.0012(9)
C26 0.0263(11) 0.0270(11) 0.0202(10) -0.0026(9) -0.0017(8) -0.0007(9)

loop_
_atom_type_symbol
_atom_type_description
_atom_type_scat_dispersion_real
_atom_type_scat_dispersion_imag
_atom_type_scat_source
C C 0.0033 0.0016 'International Tables Vol C Tables 4.2.6.8 and 6.1.1.4'
H H 0.0000 0.0000 'International Tables Vol C Tables 4.2.6.8 and 6.1.1.4'
S S 0.1246 0.1234 'International Tables Vol C Tables 4.2.6.8 and 6.1.1.4'
Br Br -0.2901 2.4595 'International Tables Vol C Tables 4.2.6.8 and 6.1.1.4'

loop_
_geom_angle_atom_site_label_1
_geom_angle_atom_site_label_2
_geom_angle_atom_site_label_3
_geom_angle
_geom_angle_publ_flag
C11 S11 S21 104.78(7) yes
C21 S21 S11 105.64(7) yes
C12 C11 C16 118.08(17) no
C12 C11 S11 118.20(15) yes
C16 C11 S11 123.71(15) yes
C13 C12 C11 121.57(19) no
C13 C12 Br11 119.02(15) yes
C11 C12 Br11 119.41(15) yes
C12 C13 C14 119.41(18) no
C12 C13 H13 120.3 no
C14 C13 H13 120.3 no
C15 C14 C13 119.75(19) no
C15 C14 H14 120.1 no
C13 C14 H14 120.1 no
C16 C15 C14 120.4(2) no
C16 C15 H15 119.8 no
C14 C15 H15 119.8 no
C15 C16 C11 120.77(18) no
C15 C16 H16 119.6 no
C11 C16 H16 119.6 no
C22 C21 C26 118.21(18) no
C22 C21 S21 117.61(15) yes
C26 C21 S21 124.15(15) yes
C23 C22 C21 121.55(19) no
C23 C22 Br21 118.86(15) yes
C21 C22 Br21 119.56(15) yes
C24 C23 C22 119.64(18) no
C24 C23 H23 120.2 no
C22 C23 H23 120.2 no
C23 C24 C25 119.73(19) no
C23 C24 H24 120.1 no
C25 C24 H24 120.1 no
C26 C25 C24 120.4(2) no
C26 C25 H25 119.8 no
C24 C25 H25 119.8 no
C25 C26 C21 120.46(19) no
C25 C26 H26 119.8 no
C21 C26 H26 119.8 no

loop_
_geom_bond_atom_site_label_1
_geom_bond_atom_site_label_2
_geom_bond_site_symmetry_2
_geom_bond_distance
_geom_bond_publ_flag
Br11 C12 . 1.897(2) yes
Br21 C22 . 1.897(2) yes
S11 C11 . 1.785(2) yes
S11 S21 . 2.0270(7) yes
S21 C21 . 1.780(2) yes
C11 C12 . 1.388(3) no
C11 C16 . 1.391(3) no
C12 C13 . 1.378(3) no
C13 C14 . 1.387(3) no
C13 H13 . 0.9300 no
C14 C15 . 1.380(3) no
C14 H14 . 0.9300 no
C15 C16 . 1.377(3) no
C15 H15 . 0.9300 no
C16 H16 . 0.9300 no
C21 C22 . 1.387(3) no
C21 C26 . 1.391(3) no
C22 C23 . 1.378(3) no
C23 C24 . 1.378(3) no
C23 H23 . 0.9300 no
C24 C25 . 1.386(3) no
C24 H24 . 0.9300 no
C25 C26 . 1.380(3) no
C25 H25 . 0.9300 no
C26 H26 . 0.9300 no

loop_
_geom_hbond_atom_site_label_D
_geom_hbond_atom_site_label_H
_geom_hbond_atom_site_label_A
_geom_hbond_site_symmetry_A
_geom_hbond_distance_DH
_geom_hbond_distance_HA
_geom_hbond_distance_DA
_geom_hbond_angle_DHA
_geom_hbond_publ_flag
C16 H16 S21 . 0.93 2.67 3.185(2) 115 yes
C26 H26 S11 . 0.93 2.71 3.215(2) 115 yes
C25 H25 S21 1_655 0.93 2.96 3.607(2) 128 yes
C24 H24 S21 1_655 0.93 2.99 3.620(2) 126 yes
C26 H26 Br11 6_657 0.93 3.04 3.882(2) 151 yes

loop_
_geom_torsion_atom_site_label_1
_geom_torsion_atom_site_label_2
_geom_torsion_atom_site_label_3
_geom_torsion_atom_site_label_4
_geom_torsion
_geom_torsion_publ_flag
C11 S11 S21 C21 -83.34(9) yes
S21 S11 C11 C12 -172.68(14) yes
S21 S11 C11 C16 8.33(18) yes
C16 C11 C12 C13 -0.9(3) no
S11 C11 C12 C13 -179.94(17) no
C16 C11 C12 Br11 178.90(15) no
S11 C11 C12 Br11 -0.1(2) no
C11 C12 C13 C14 -0.4(3) no
Br11 C12 C13 C14 179.80(16) no
C12 C13 C14 C15 1.0(3) no
C13 C14 C15 C16 -0.4(3) no
C14 C15 C16 C11 -1.0(3) no
C12 C11 C16 C15 1.6(3) no
S11 C11 C16 C15 -179.43(16) no
S11 S21 C21 C22 -174.69(14) yes
S11 S21 C21 C26 7.46(19) yes
C26 C21 C22 C23 1.9(3) no
S21 C21 C22 C23 -176.04(16) no
C26 C21 C22 Br21 -179.99(15) no
S21 C21 C22 Br21 2.0(2) no
C21 C22 C23 C24 -1.3(3) no
Br21 C22 C23 C24 -179.40(16) no
C22 C23 C24 C25 0.1(3) no
C23 C24 C25 C26 0.5(3) no
C24 C25 C26 C21 0.2(3) no
C22 C21 C26 C25 -1.3(3) no
S21 C21 C26 C25 176.50(16) no

loop_
_cod_related_entry_id
_cod_related_entry_database
_cod_related_entry_code
1 ChemSpider 203573
